data_4087759
loop_
_publ_author_name
'Crist\'obal-Lecina, Edgar'
'Costantino, Andrea R.'
'Grabulosa, Arnald'
'Riera, Antoni'
'Verdaguer, Xavier'

_publ_section_title
;
 Rhodium-Catalyzed Pauson--Khand Reaction Using a Small-Bite-Angle
 P-Stereogenic C1-Diphosphine Ligand
;
_journal_issue 20
_journal_name_full Organometallics
_journal_page_first 4989
_journal_paper_doi 10.1021/acs.organomet.5b00576
_journal_volume 34
_journal_year 2015
_chemical_absolute_configuration ad
_chemical_formula_sum 'C15 H31 B F4 N O2 P2 Rh'
_chemical_formula_weight 509.07
_space_group_IT_number 19
_space_group_name_Hall 'P 2ac 2ab'
_space_group_name_H-M_alt 'P 21 21 21'
_symmetry_cell_setting orthorhombic
_symmetry_space_group_name_H-M 'P 21 21 21'
_atom_sites_solution_hydrogens geom
_audit_creation_method SHELXL-2012
_cell_angle_alpha 90
_cell_angle_beta 90
_cell_angle_gamma 90
_cell_formula_units_Z 4
_cell_length_a 8.4615(18)
_cell_length_b 13.592(3)
_cell_length_c 19.419(4)
_cell_measurement_reflns_used 9959
_cell_measurement_temperature 100(2)
_cell_measurement_theta_max 31.67
_cell_measurement_theta_min 2.58
_cell_volume 2233.4(8)
_computing_cell_refinement 'Bruker APEX2 v2011.4-0'
_computing_data_collection 'Bruker APEX2 v2011.4-0'
_computing_data_reduction 'Bruker SAINT V7.60A'
_computing_molecular_graphics 'Bruker SHELXTL'
_computing_publication_material 'Bruker SHELXTL'
_computing_structure_refinement 'SHELXL-2012 (Sheldrick, 2012)'
_computing_structure_solution Sir2011
_diffrn_ambient_temperature 100(2)
_diffrn_detector_area_resol_mean 512
_diffrn_detector_type '4K CCD area detector APEX II'
_diffrn_measured_fraction_theta_full 0.999
_diffrn_measured_fraction_theta_max 0.944
_diffrn_measurement_device_type 'Kappa 4-axis goniometer bruker-nonius'
_diffrn_measurement_method
;
 Fullsphere data collection, phi and omega scans
;
_diffrn_measurement_specimen_support 'magnetic support with MicroMount'
_diffrn_radiation_monochromator 'Multilayer Montel 200 mirrors'
_diffrn_radiation_type MoK\a
_diffrn_radiation_wavelength 0.71073
_diffrn_reflns_av_R_equivalents 0.0520
_diffrn_reflns_av_unetI/netI 0.0399
_diffrn_reflns_Laue_measured_fraction_full 0.999
_diffrn_reflns_Laue_measured_fraction_max 0.944
_diffrn_reflns_limit_h_max 9
_diffrn_reflns_limit_h_min -12
_diffrn_reflns_limit_k_max 20
_diffrn_reflns_limit_k_min -12
_diffrn_reflns_limit_l_max 27
_diffrn_reflns_limit_l_min -28
_diffrn_reflns_number 28406
_diffrn_reflns_point_group_measured_fraction_full 0.999
_diffrn_reflns_point_group_measured_fraction_max 0.917
_diffrn_reflns_theta_full 25.242
_diffrn_reflns_theta_max 32.008
_diffrn_reflns_theta_min 1.829
_diffrn_source 'Rotating anode X-ray tube'
_diffrn_source_current 70
_diffrn_source_power 50
_diffrn_source_size '0.3 mm x 0.3 mm fine focus'
_diffrn_source_type 'Bruker-Nonius FR 591'
_exptl_absorpt_coefficient_mu 0.949
_exptl_absorpt_correction_T_max 0.937
_exptl_absorpt_correction_T_min 0.789
_exptl_absorpt_correction_type empirical
_exptl_absorpt_process_details
; 
 SADABS Version 2008/1 Bruker-Nonius
 Blessing, Acta Cryst. (1995) A51 33-38
;
_exptl_crystal_colour yellow
_exptl_crystal_density_diffrn 1.514
_exptl_crystal_description block
_exptl_crystal_F_000 1040
_exptl_crystal_size_max 0.20
_exptl_crystal_size_mid 0.10
_exptl_crystal_size_min 0.07
_refine_diff_density_max 0.608
_refine_diff_density_min -0.661
_refine_diff_density_rms 0.073
_refine_ls_abs_structure_details
;
 Flack x determined using 2794 quotients [(I+)-(I-)]/[(I+)+(I-)]
 (Parsons and Flack (2004), Acta Cryst. A60, s61).
;
_refine_ls_abs_structure_Flack -0.022(14)
_refine_ls_extinction_method none
_refine_ls_goodness_of_fit_ref 1.064
_refine_ls_hydrogen_treatment constr
_refine_ls_matrix_type full
_refine_ls_number_parameters 281
_refine_ls_number_reflns 7128
_refine_ls_number_restraints 142
_refine_ls_restrained_S_all 1.101
_refine_ls_R_factor_all 0.0304
_refine_ls_R_factor_gt 0.0281
_refine_ls_shift/su_max 0.001
_refine_ls_shift/su_mean 0.000
_refine_ls_structure_factor_coef Fsqd
_refine_ls_weighting_details
;
 w=1/[\s^2^(Fo^2^)+(0.0277P)^2^+0.5562P]
 where P=(Fo^2^+2Fc^2^)/3
;
_refine_ls_weighting_scheme calc
_refine_ls_wR_factor_gt 0.0679
_refine_ls_wR_factor_ref 0.0693
_reflns_Friedel_coverage 0.000
_reflns_number_gt 6794
_reflns_number_total 7128
_reflns_threshold_expression >2sigma(I)
_cod_data_source_file om5b00576_si_002.cif
_cod_data_source_block Ag312_0m
_cod_depositor_comments
;
The following automatic conversions were performed:

data item '_symmetry_cell_setting' value 'Orthorhombic' was changed
to 'orthorhombic' in accordance with the
/home/saulius/struct/COD-crude-data/automatic-downloads/DataCite-retrospective/ACS/depositions/lib/dictionaries/cif_core.dic
dictionary named 'cif_core.dic' version 2.4.2 last updated on
2011-04-26.

Automatic conversion script
Id: cif_fix_values 6909 2019-04-08 15:41:33Z antanas 
;
_cod_original_sg_symbol_H-M P2(1)2(1)2(1)
_cod_database_code 4087759
_shelx_space_group_comment
;
The symmetry employed for this shelxl refinement is uniquely defined
by the following loop, which should always be used as a source of
symmetry information in preference to the above space-group names.
They are only intended as comments.
;
_shelx_estimated_absorpt_t_min 0.833
_shelx_estimated_absorpt_t_max 0.937
_shelxl_version_number 2012-9

loop_
_space_group_symop_operation_xyz
'x, y, z'
'-x+1/2, -y, z+1/2'
'-x, y+1/2, -z+1/2'
'x+1/2, -y+1/2, -z'

loop_
_atom_site_label
_atom_site_type_symbol
_atom_site_fract_x
_atom_site_fract_y
_atom_site_fract_z
_atom_site_U_iso_or_equiv
_atom_site_adp_type
_atom_site_occupancy
_atom_site_site_symmetry_order
_atom_site_calc_flag
_atom_site_refinement_flags_posn
_atom_site_refinement_flags_adp
_atom_site_refinement_flags_occupancy
_atom_site_disorder_assembly
_atom_site_disorder_group
Rh1 Rh 0.74258(2) 0.48300(2) 0.28577(2) 0.02543(6) Uani 1 1 d . . . . .
P1 P 0.56460(7) 0.39377(5) 0.35242(3) 0.01706(11) Uani 1 1 d . . . . .
P2 P 0.69153(9) 0.56541(5) 0.38901(4) 0.02521(14) Uani 1 1 d . . . . .
N1 N 0.5786(3) 0.47242(15) 0.41940(11) 0.0200(4) Uani 1 1 d . . . . .
H1 H 0.5367 0.4664 0.4607 0.024 Uiso 1 1 calc R U . . .
O1 O 0.7785(4) 0.3219(2) 0.17764(13) 0.0626(9) Uani 1 1 d . . . . .
O2 O 0.9497(4) 0.6397(2) 0.2197(2) 0.0721(10) Uani 1 1 d . . . . .
C1 C 0.7659(4) 0.3852(3) 0.21477(14) 0.0400(7) Uani 1 1 d . . . . .
C2 C 0.8762(5) 0.5798(3) 0.2441(2) 0.0445(9) Uani 1 1 d . . . . .
C3 C 0.6239(3) 0.26952(18) 0.38388(13) 0.0208(5) Uani 1 1 d . . . . .
C4 C 0.8052(3) 0.2680(2) 0.38664(16) 0.0269(5) Uani 1 1 d . . . . .
H4A H 0.8415 0.2013 0.3976 0.040 Uiso 1 1 calc R U . . .
H4B H 0.8421 0.3136 0.4222 0.040 Uiso 1 1 calc R U . . .
H4C H 0.8479 0.2879 0.3419 0.040 Uiso 1 1 calc R U . . .
C5 C 0.5711(5) 0.1880(2) 0.33493(17) 0.0373(7) Uani 1 1 d . . . . .
H5A H 0.6034 0.2044 0.2879 0.056 Uiso 1 1 calc R U . . .
H5B H 0.4558 0.1814 0.3369 0.056 Uiso 1 1 calc R U . . .
H5C H 0.6202 0.1257 0.3487 0.056 Uiso 1 1 calc R U . . .
C6 C 0.5605(4) 0.2508(2) 0.45674(15) 0.0340(7) Uani 1 1 d . . . . .
H6A H 0.6003 0.1875 0.4736 0.051 Uiso 1 1 calc R U . . .
H6B H 0.4447 0.2493 0.4557 0.051 Uiso 1 1 calc R U . . .
H6C H 0.5958 0.3036 0.4875 0.051 Uiso 1 1 calc R U . . .
C7 C 0.3564(3) 0.3965(3) 0.32079(15) 0.0319(6) Uani 1 1 d . . . . .
C8 C 0.3455(5) 0.3479(4) 0.24932(17) 0.0478(10) Uani 1 1 d . . . . .
H8A H 0.2363 0.3513 0.2327 0.072 Uiso 1 1 calc R U . . .
H8B H 0.3781 0.2789 0.2527 0.072 Uiso 1 1 calc R U . . .
H8C H 0.4151 0.3825 0.2171 0.072 Uiso 1 1 calc R U . . .
C9 C 0.2417(4) 0.3469(3) 0.37085(17) 0.0443(8) Uani 1 1 d . . . . .
H9A H 0.2595 0.3724 0.4174 0.066 Uiso 1 1 calc R U . . .
H9B H 0.2593 0.2757 0.3704 0.066 Uiso 1 1 calc R U . . .
H9C H 0.1328 0.3610 0.3568 0.066 Uiso 1 1 calc R U . . .
C10 C 0.3117(4) 0.5049(3) 0.3136(2) 0.0492(9) Uani 1 1 d . . . . .
H10A H 0.3915 0.5388 0.2858 0.074 Uiso 1 1 calc R U . . .
H10B H 0.3064 0.5352 0.3593 0.074 Uiso 1 1 calc R U . . .
H10C H 0.2084 0.5102 0.2911 0.074 Uiso 1 1 calc R U . . .
C11 C 0.8544(4) 0.5898(2) 0.4503(2) 0.0405(8) Uani 1 1 d . . . . .
C12 C 0.7913(5) 0.6351(3) 0.5170(2) 0.0497(10) Uani 1 1 d . . . . .
H12A H 0.8766 0.6388 0.5510 0.075 Uiso 1 1 calc R U . . .
H12B H 0.7055 0.5941 0.5351 0.075 Uiso 1 1 calc R U . . .
H12C H 0.7512 0.7014 0.5076 0.075 Uiso 1 1 calc R U . . .
C13 C 0.9720(5) 0.6602(3) 0.4156(3) 0.0639(14) Uani 1 1 d . . . . .
H13A H 0.9165 0.7199 0.4009 0.096 Uiso 1 1 calc R U . . .
H13B H 1.0189 0.6279 0.3754 0.096 Uiso 1 1 calc R U . . .
H13C H 1.0555 0.6776 0.4483 0.096 Uiso 1 1 calc R U . . .
C14 C 0.9383(5) 0.4941(3) 0.4662(2) 0.0573(13) Uani 1 1 d . . . . .
H14A H 0.9721 0.4630 0.4232 0.086 Uiso 1 1 calc R U . . .
H14B H 0.8662 0.4500 0.4908 0.086 Uiso 1 1 calc R U . . .
H14C H 1.0310 0.5074 0.4950 0.086 Uiso 1 1 calc R U . . .
C15 C 0.5731(5) 0.6769(2) 0.3894(2) 0.0422(9) Uani 1 1 d . . . . .
H15A H 0.5030 0.6772 0.3493 0.063 Uiso 1 1 calc R U . . .
H15B H 0.6428 0.7345 0.3877 0.063 Uiso 1 1 calc R U . . .
H15C H 0.5096 0.6793 0.4316 0.063 Uiso 1 1 calc R U . . .
B1 B 0.8430(4) 0.9585(2) 0.42533(17) 0.0307(6) Uani 1 1 d D U . . .
F1 F 0.8338(8) 0.8861(5) 0.4740(4) 0.0483(15) Uani 0.5 1 d D U P A 1
F2 F 0.6958(8) 0.9765(5) 0.3972(5) 0.0498(17) Uani 0.5 1 d D U P A 1
F3 F 0.9034(8) 1.0430(5) 0.4539(4) 0.0537(17) Uani 0.5 1 d D U P A 1
F4 F 0.9421(8) 0.9286(5) 0.3713(3) 0.0510(15) Uani 0.5 1 d D U P A 1
F1' F 0.8901(10) 0.8827(5) 0.4683(4) 0.065(2) Uani 0.5 1 d D U P A 2
F2' F 0.6901(8) 0.9428(6) 0.4047(5) 0.0558(19) Uani 0.5 1 d D U P A 2
F3' F 0.8453(6) 1.0439(4) 0.4671(3) 0.0331(11) Uani 0.5 1 d D U P A 2
F4' F 0.9414(10) 0.9691(5) 0.3712(4) 0.0629(19) Uani 0.5 1 d D U P A 2

loop_
_atom_site_aniso_label
_atom_site_aniso_U_11
_atom_site_aniso_U_22
_atom_site_aniso_U_33
_atom_site_aniso_U_23
_atom_site_aniso_U_13
_atom_site_aniso_U_12
Rh1 0.02499(10) 0.02658(9) 0.02471(10) 0.00769(7) 0.01089(8) 0.00209(8)
P1 0.0152(3) 0.0222(3) 0.0138(2) 0.0028(2) 0.0011(2) 0.0010(2)
P2 0.0251(3) 0.0158(3) 0.0348(4) 0.0012(3) 0.0094(3) 0.0023(2)
N1 0.0219(9) 0.0192(9) 0.0188(9) 0.0020(8) 0.0037(7) 0.0012(8)
O1 0.076(2) 0.076(2) 0.0354(13) -0.0182(13) 0.0231(14) -0.0084(18)
O2 0.063(2) 0.0519(16) 0.101(3) 0.0350(18) 0.043(2) -0.0011(15)
C1 0.0441(18) 0.0546(18) 0.0211(12) 0.0022(12) 0.0137(15) -0.0023(15)
C2 0.0377(18) 0.0386(17) 0.057(2) 0.0204(16) 0.0214(16) 0.0083(14)
C3 0.0261(13) 0.0178(10) 0.0185(11) 0.0000(9) 0.0009(9) -0.0010(9)
C4 0.0266(13) 0.0216(11) 0.0326(14) 0.0002(11) -0.0035(11) 0.0091(10)
C5 0.0467(19) 0.0274(13) 0.0377(16) -0.0102(12) -0.0038(14) -0.0078(13)
C6 0.0483(19) 0.0291(14) 0.0247(13) 0.0086(11) 0.0077(13) -0.0007(13)
C7 0.0171(12) 0.0520(18) 0.0267(13) 0.0012(13) -0.0037(10) 0.0011(12)
C8 0.0338(18) 0.084(3) 0.0258(15) -0.0035(17) -0.0109(13) -0.0021(18)
C9 0.0194(13) 0.071(2) 0.0429(17) -0.0081(15) 0.0053(13) -0.0080(17)
C10 0.0295(15) 0.062(2) 0.057(2) 0.0093(18) -0.0109(15) 0.0190(16)
C11 0.0303(16) 0.0265(14) 0.065(2) -0.0192(15) 0.0049(15) -0.0048(12)
C12 0.052(2) 0.0406(17) 0.057(2) -0.0230(17) 0.0037(18) -0.0099(15)
C13 0.045(2) 0.051(2) 0.096(4) -0.034(2) 0.028(2) -0.0238(18)
C14 0.041(2) 0.043(2) 0.088(3) -0.027(2) -0.035(2) 0.0083(15)
C15 0.050(2) 0.0200(12) 0.057(2) 0.0113(14) 0.0196(17) 0.0138(13)
B1 0.0350(15) 0.0284(14) 0.0286(14) -0.0033(11) -0.0041(12) 0.0035(12)
F1 0.052(3) 0.035(2) 0.058(3) 0.014(2) 0.004(2) 0.007(2)
F2 0.042(3) 0.060(4) 0.047(3) -0.003(3) -0.008(2) 0.018(3)
F3 0.079(4) 0.037(2) 0.046(3) 0.002(2) -0.028(3) -0.006(3)
F4 0.035(2) 0.066(4) 0.052(3) -0.005(3) 0.006(2) 0.007(3)
F1' 0.086(5) 0.036(2) 0.074(4) 0.012(2) -0.007(3) 0.022(3)
F2' 0.039(2) 0.082(5) 0.046(3) -0.028(4) -0.001(2) -0.018(3)
F3' 0.042(3) 0.0233(17) 0.034(2) -0.0052(15) -0.0071(19) 0.0029(17)
F4' 0.062(3) 0.075(4) 0.052(3) -0.010(3) 0.024(2) -0.016(4)

loop_
_atom_type_symbol
_atom_type_description
_atom_type_scat_dispersion_real
_atom_type_scat_dispersion_imag
_atom_type_scat_source
C C 0.0033 0.0016 'International Tables Vol C Tables 4.2.6.8 and 6.1.1.4'
H H 0.0000 0.0000 'International Tables Vol C Tables 4.2.6.8 and 6.1.1.4'
B B 0.0013 0.0007 'International Tables Vol C Tables 4.2.6.8 and 6.1.1.4'
N N 0.0061 0.0033 'International Tables Vol C Tables 4.2.6.8 and 6.1.1.4'
O O 0.0106 0.0060 'International Tables Vol C Tables 4.2.6.8 and 6.1.1.4'
F F 0.0171 0.0103 'International Tables Vol C Tables 4.2.6.8 and 6.1.1.4'
P P 0.1023 0.0942 'International Tables Vol C Tables 4.2.6.8 and 6.1.1.4'
Rh Rh -1.1178 0.9187 'International Tables Vol C Tables 4.2.6.8 and 6.1.1.4'

loop_
_geom_angle_atom_site_label_1
_geom_angle_atom_site_label_2
_geom_angle_atom_site_label_3
_geom_angle
C2 Rh1 C1 96.37(15)
C2 Rh1 P1 167.35(12)
C1 Rh1 P1 96.02(10)
C2 Rh1 P2 98.20(13)
C1 Rh1 P2 164.64(10)
P1 Rh1 P2 69.69(3)
N1 P1 C3 107.60(11)
N1 P1 C7 107.90(13)
C3 P1 C7 112.31(14)
N1 P1 Rh1 93.05(8)
C3 P1 Rh1 118.70(9)
C7 P1 Rh1 114.68(10)
N1 P1 P2 37.98(7)
C3 P1 P2 126.67(9)
C7 P1 P2 116.81(12)
Rh1 P1 P2 55.33(2)
N1 P2 C15 108.08(14)
N1 P2 C11 109.30(14)
C15 P2 C11 104.95(18)
N1 P2 Rh1 92.62(8)
C15 P2 Rh1 120.38(14)
C11 P2 Rh1 120.00(11)
N1 P2 P1 37.89(7)
C15 P2 P1 120.62(14)
C11 P2 P1 128.94(11)
Rh1 P2 P1 54.98(2)
P1 N1 P2 104.13(11)
O1 C1 Rh1 173.9(3)
O2 C2 Rh1 177.0(3)
C5 C3 C6 110.6(2)
C5 C3 C4 107.7(2)
C6 C3 C4 108.4(3)
C5 C3 P1 112.0(2)
C6 C3 P1 111.00(19)
C4 C3 P1 107.02(18)
C10 C7 C9 109.0(3)
C10 C7 C8 108.4(3)
C9 C7 C8 110.2(3)
C10 C7 P1 106.5(2)
C9 C7 P1 112.4(2)
C8 C7 P1 110.2(2)
C14 C11 C12 109.6(4)
C14 C11 C13 108.7(3)
C12 C11 C13 110.3(3)
C14 C11 P2 109.1(2)
C12 C11 P2 110.9(3)
C13 C11 P2 108.2(3)
F4' B1 F2' 111.8(5)
F1 B1 F3 110.1(5)
F1 B1 F2 110.4(5)
F3 B1 F2 110.3(5)
F4' B1 F1' 111.9(5)
F2' B1 F1' 109.4(5)
F1 B1 F4 110.1(5)
F3 B1 F4 108.8(5)
F2 B1 F4 107.1(5)
F4' B1 F3' 110.5(4)
F2' B1 F3' 107.9(5)
F1' B1 F3' 105.1(5)

loop_
_geom_bond_atom_site_label_1
_geom_bond_atom_site_label_2
_geom_bond_distance
Rh1 C2 1.914(3)
Rh1 C1 1.925(3)
Rh1 P1 2.3268(7)
Rh1 P2 2.3368(8)
P1 N1 1.688(2)
P1 C3 1.865(3)
P1 C7 1.866(3)
P1 P2 2.6648(10)
P2 N1 1.691(2)
P2 C15 1.817(3)
P2 C11 1.851(4)
O1 C1 1.128(4)
O2 C2 1.129(4)
C3 C5 1.527(4)
C3 C6 1.534(4)
C3 C4 1.536(4)
C7 C10 1.528(5)
C7 C9 1.530(5)
C7 C8 1.540(5)
C11 C14 1.514(5)
C11 C12 1.531(5)
C11 C13 1.536(5)
B1 F4' 1.348(6)
B1 F1 1.367(6)
B1 F2' 1.371(6)
B1 F3 1.374(6)
B1 F2 1.382(6)
B1 F1' 1.384(6)
B1 F4 1.403(6)
B1 F3' 1.417(5)

loop_
_geom_torsion_atom_site_label_1
_geom_torsion_atom_site_label_2
_geom_torsion_atom_site_label_3
_geom_torsion_atom_site_label_4
_geom_torsion
C3 P1 N1 P2 127.72(13)
C7 P1 N1 P2 -110.88(14)
Rh1 P1 N1 P2 6.29(10)
C15 P2 N1 P1 116.93(17)
C11 P2 N1 P1 -129.37(14)
Rh1 P2 N1 P1 -6.26(10)
N1 P1 C3 C5 163.4(2)
C7 P1 C3 C5 44.8(3)
Rh1 P1 C3 C5 -92.9(2)
P2 P1 C3 C5 -159.28(18)
N1 P1 C3 C6 39.2(2)
C7 P1 C3 C6 -79.4(2)
Rh1 P1 C3 C6 142.97(18)
P2 P1 C3 C6 76.6(2)
N1 P1 C3 C4 -78.8(2)
C7 P1 C3 C4 162.56(19)
Rh1 P1 C3 C4 24.9(2)
P2 P1 C3 C4 -41.5(2)
N1 P1 C7 C10 48.0(3)
C3 P1 C7 C10 166.5(2)
Rh1 P1 C7 C10 -54.1(3)
P2 P1 C7 C10 7.9(3)
N1 P1 C7 C9 -71.2(3)
C3 P1 C7 C9 47.2(3)
Rh1 P1 C7 C9 -173.3(2)
P2 P1 C7 C9 -111.3(2)
N1 P1 C7 C8 165.4(2)
C3 P1 C7 C8 -76.1(3)
Rh1 P1 C7 C8 63.3(3)
P2 P1 C7 C8 125.3(2)
N1 P2 C11 C14 51.4(3)
C15 P2 C11 C14 167.1(3)
Rh1 P2 C11 C14 -53.6(3)
P1 P2 C11 C14 13.8(4)
N1 P2 C11 C12 -69.4(3)
C15 P2 C11 C12 46.3(3)
Rh1 P2 C11 C12 -174.4(2)
P1 P2 C11 C12 -107.0(2)
N1 P2 C11 C13 169.5(2)
C15 P2 C11 C13 -74.8(3)
Rh1 P2 C11 C13 64.5(3)
P1 P2 C11 C13 131.9(2)
